data_1521754
loop_
_publ_author_name
'Peter, S.'
'Parise, J.B.'
'Smith, R.I.'
'Lutz, H.D.'

_publ_section_title
;
 High-pressure neutron diffraction studies on laurionite-type Pb (O D) Br
;
_journal_name_full 'Journal of Physics and Chemistry of Solids'
_journal_page_first 1859
_journal_page_last 1863
_journal_volume 60
_journal_year 1999
_chemical_formula_sum 'Br D O Pb'
_chemical_name_systematic 'Pb (O D) Br'
_space_group_IT_number 62
_symmetry_space_group_name_Hall '-P 2ac 2n'
_symmetry_space_group_name_H-M 'P n m a'
_cell_angle_alpha 90
_cell_angle_beta 90
_cell_angle_gamma 90
_cell_formula_units_Z 4
_cell_length_a 7.3905
_cell_length_b 4.088
_cell_length_c 10.0209
_cell_volume 302.755
_citation_journal_id_ASTM JPCSAW
_cod_data_source_file Peter_JPCSAW_1999_217.cif
_cod_data_source_block D1Br1O1Pb1
_cod_original_cell_volume 302.7551
_cod_original_formula_sum 'D1 Br1 O1 Pb1'
_cod_database_code 1521754

loop_
_symmetry_equiv_pos_as_xyz
x,y,z
-x+1/2,-y,z+1/2
x+1/2,-y+1/2,-z+1/2
-x,y+1/2,-z
-x,-y,-z
x-1/2,y,-z-1/2
-x-1/2,y-1/2,z-1/2
x,-y-1/2,z

loop_
_atom_site_label
_atom_site_type_symbol
_atom_site_fract_x
_atom_site_fract_y
_atom_site_fract_z
_atom_site_occupancy
_atom_site_U_iso_or_equiv
D1 D+1 0.2985 0.25 0.3863 1 0.0
O1 O-2 0.379 0.25 0.4617 1 0.0
Pb1 Pb+2 0.1941 0.25 0.0832 1 0.0
Br1 Br-1 0.0536 0.75 0.32 1 0.0
